data_4112858
loop_
_publ_author_name
'Garrett Hoge'

_publ_section_title
;
 Stereoselective Cyclization and Pyramidal Inversion Strategies for
 P-Chirogenic Phospholane Synthesis
;
_journal_name_full 'Journal of the American Chemical Society'
_journal_page_first 9920
_journal_page_last 9921
_journal_paper_doi 10.1021/ja048079l
_journal_volume 126
_journal_year 2004
_chemical_formula_sum 'C16 H24 P2 S2'
_chemical_formula_weight 342.41
_chemical_name_systematic
; 
 ? 
;
_space_group_IT_number 19
_symmetry_cell_setting orthorhombic
_symmetry_space_group_name_Hall 'P 2ac 2ab'
_symmetry_space_group_name_H-M 'P 21 21 21'
_atom_sites_solution_hydrogens geom
_atom_sites_solution_primary direct
_atom_sites_solution_secondary difmap
_audit_creation_method SHELXL-97
_cell_angle_alpha 90.00
_cell_angle_beta 90.00
_cell_angle_gamma 90.00
_cell_formula_units_Z 4
_cell_length_a 8.3031(12)
_cell_length_b 13.3080(19)
_cell_length_c 16.049(2)
_cell_measurement_temperature 299(2)
_cell_volume 1773.4(4)
_computing_cell_refinement 'Bruker SMART'
_computing_data_collection 'Bruker SMART'
_computing_data_reduction 'Bruker SAINT'
_computing_molecular_graphics 'Bruker SHELXTL'
_computing_publication_material 'Bruker SHELXTL'
_computing_structure_refinement 'SHELXL-97 (Sheldrick, 1997)'
_computing_structure_solution 'SHELXS-97 (Sheldrick, 1990)'
_diffrn_ambient_temperature 299(2)
_diffrn_measured_fraction_theta_full 0.973
_diffrn_measured_fraction_theta_max 0.973
_diffrn_measurement_device_type 'CCD area detector'
_diffrn_measurement_method 'phi and omega scans'
_diffrn_radiation_monochromator graphite
_diffrn_radiation_source 'fine-focus sealed tube'
_diffrn_radiation_type MoK\a
_diffrn_radiation_wavelength 0.71073
_diffrn_reflns_av_R_equivalents 0.0530
_diffrn_reflns_av_sigmaI/netI 0.0625
_diffrn_reflns_limit_h_max 10
_diffrn_reflns_limit_h_min -11
_diffrn_reflns_limit_k_max 17
_diffrn_reflns_limit_k_min -17
_diffrn_reflns_limit_l_max 21
_diffrn_reflns_limit_l_min -21
_diffrn_reflns_number 15803
_diffrn_reflns_theta_full 28.28
_diffrn_reflns_theta_max 28.28
_diffrn_reflns_theta_min 1.99
_exptl_absorpt_coefficient_mu 0.470
_exptl_absorpt_correction_T_max 0.9769
_exptl_absorpt_correction_T_min 0.9269
_exptl_absorpt_correction_type none
_exptl_crystal_density_diffrn 1.283
_exptl_crystal_density_meas 0
_exptl_crystal_F_000 728
_exptl_crystal_size_max 0.16
_exptl_crystal_size_mid 0.11
_exptl_crystal_size_min 0.05
_refine_diff_density_max 0.445
_refine_diff_density_min -0.221
_refine_diff_density_rms 0.060
_refine_ls_abs_structure_details 'Flack H D (1983), Acta Cryst. A39, 876-881'
_refine_ls_abs_structure_Flack -0.10(15)
_refine_ls_extinction_method none
_refine_ls_goodness_of_fit_ref 1.006
_refine_ls_hydrogen_treatment mixed
_refine_ls_matrix_type full
_refine_ls_number_parameters 197
_refine_ls_number_reflns 4191
_refine_ls_number_restraints 1
_refine_ls_restrained_S_all 1.006
_refine_ls_R_factor_all 0.1024
_refine_ls_R_factor_gt 0.0603
_refine_ls_shift/su_max 0.021
_refine_ls_shift/su_mean 0.001
_refine_ls_structure_factor_coef Fsqd
_refine_ls_weighting_details 'calc w=1/[\s^2^(Fo^2^)+(0.0698P)^2^+0.0000P] where P=(Fo^2^+2Fc^2^)/3'
_refine_ls_weighting_scheme calc
_refine_ls_wR_factor_gt 0.1210
_refine_ls_wR_factor_ref 0.1384
_reflns_number_gt 2759
_reflns_number_total 4191
_reflns_threshold_expression >2sigma(I)
_cod_data_source_file ja048079lsi20040402_050044.cif
_cod_data_source_block sad1
_cod_database_code 4112858

loop_
_symmetry_equiv_pos_as_xyz
'x, y, z'
'-x+1/2, -y, z+1/2'
'-x, y+1/2, -z+1/2'
'x+1/2, -y+1/2, -z'

loop_
_atom_site_label
_atom_site_type_symbol
_atom_site_fract_x
_atom_site_fract_y
_atom_site_fract_z
_atom_site_U_iso_or_equiv
_atom_site_adp_type
_atom_site_occupancy
_atom_site_symmetry_multiplicity
_atom_site_calc_flag
_atom_site_refinement_flags
C1 C 0.2240(5) 0.3166(3) 0.7857(2) 0.0522(10) Uani 1 1 d .
C2 C 0.2689(4) 0.2759(3) 0.8639(2) 0.0466(9) Uani 1 1 d .
C3 C 0.4146(5) 0.0686(3) 0.8713(3) 0.0598(11) Uani 1 1 d .
H3 H 0.3879 0.0227 0.8257 0.072 Uiso 1 1 calc R
C4 C 0.3364(5) 0.3392(3) 0.9227(3) 0.0590(11) Uani 1 1 d .
H4 H 0.3672 0.3127 0.9739 0.071 Uiso 1 1 calc R
C5 C 0.2466(6) 0.4184(3) 0.7738(3) 0.0732(13) Uani 1 1 d .
H5 H 0.2159 0.4464 0.7231 0.088 Uiso 1 1 calc R
C6 C 0.2742(6) 0.1377(4) 1.0109(3) 0.0651(12) Uani 1 1 d D
H6B H 0.189(4) 0.100(3) 1.036(3) 0.078 Uiso 1 1 d D
C7 C 0.5591(5) 0.1326(4) 0.8479(3) 0.0784(15) Uani 1 1 d .
H7A H 0.5759 0.1830 0.8898 0.118 Uiso 1 1 calc R
H7B H 0.5397 0.1644 0.7952 0.118 Uiso 1 1 calc R
H7C H 0.6529 0.0908 0.8439 0.118 Uiso 1 1 calc R
C8 C 0.3126(7) 0.4806(4) 0.8337(4) 0.0807(16) Uani 1 1 d .
H8 H 0.3249 0.5490 0.8233 0.097 Uiso 1 1 calc R
C9 C -0.0659(5) 0.2324(4) 0.6951(3) 0.0639(12) Uani 1 1 d .
H9 H -0.0949 0.1661 0.7170 0.077 Uiso 1 1 calc R
C10 C 0.3596(6) 0.4412(3) 0.9078(3) 0.0697(13) Uani 1 1 d .
H10 H 0.4067 0.4818 0.9482 0.084 Uiso 1 1 calc R
C11 C 0.1540(8) 0.3260(5) 0.6029(3) 0.0748(14) Uani 1 1 d .
H11B H 0.247(7) 0.309(4) 0.586(4) 0.090 Uiso 1 1 d .
C12 C 0.4209(8) 0.0804(5) 1.0255(3) 0.104(2) Uani 1 1 d .
H12A H 0.4118 0.0425 1.0770 0.125 Uiso 1 1 calc R
H12B H 0.5124 0.1253 1.0301 0.125 Uiso 1 1 calc R
C13 C 0.4439(8) 0.0089(4) 0.9520(3) 0.0863(16) Uani 1 1 d .
H13A H 0.3685 -0.0465 0.9558 0.104 Uiso 1 1 calc R
H13B H 0.5524 -0.0182 0.9523 0.104 Uiso 1 1 calc R
C14 C -0.1512(6) 0.3125(5) 0.7464(4) 0.0865(16) Uani 1 1 d .
H14A H -0.1104 0.3776 0.7315 0.130 Uiso 1 1 calc R
H14B H -0.1322 0.3006 0.8046 0.130 Uiso 1 1 calc R
H14C H -0.2648 0.3099 0.7355 0.130 Uiso 1 1 calc R
C15 C -0.1081(7) 0.2364(5) 0.6029(3) 0.0979(19) Uani 1 1 d .
H15A H -0.1172 0.1685 0.5816 0.117 Uiso 1 1 calc R
H15B H -0.2118 0.2690 0.5961 0.117 Uiso 1 1 calc R
C16 C 0.0113(8) 0.2902(6) 0.5552(3) 0.126(3) Uani 1 1 d .
H16A H -0.0402 0.3479 0.5295 0.152 Uiso 1 1 calc R
H16B H 0.0486 0.2468 0.5106 0.152 Uiso 1 1 calc R
P1 P 0.23843(12) 0.14546(7) 0.89821(6) 0.0473(3) Uani 1 1 d .
P2 P 0.15266(14) 0.24443(9) 0.69534(7) 0.0549(3) Uani 1 1 d .
S3 S 0.02448(13) 0.09398(9) 0.87073(7) 0.0621(3) Uani 1 1 d .
S4 S 0.2754(2) 0.12211(10) 0.67344(8) 0.0838(4) Uani 1 1 d .
H6A H 0.251(7) 0.192(4) 1.037(3) 0.090(18) Uiso 1 1 d .
H11A H 0.121(5) 0.389(4) 0.618(3) 0.063(14) Uiso 1 1 d .

loop_
_atom_site_aniso_label
_atom_site_aniso_U_11
_atom_site_aniso_U_22
_atom_site_aniso_U_33
_atom_site_aniso_U_23
_atom_site_aniso_U_13
_atom_site_aniso_U_12
C1 0.057(2) 0.043(2) 0.057(2) 0.0001(17) -0.009(2) -0.0010(19)
C2 0.0386(19) 0.047(2) 0.054(2) -0.0039(17) -0.0039(18) 0.0014(17)
C3 0.050(2) 0.051(2) 0.079(3) -0.006(2) -0.003(2) 0.0072(19)
C4 0.058(2) 0.060(3) 0.060(3) -0.011(2) -0.012(2) -0.001(2)
C5 0.093(4) 0.053(3) 0.073(3) 0.009(2) -0.021(3) -0.002(3)
C6 0.067(3) 0.074(3) 0.054(3) 0.003(2) -0.007(2) 0.002(3)
C7 0.049(3) 0.085(4) 0.101(4) -0.016(3) 0.013(3) 0.005(2)
C8 0.100(4) 0.046(3) 0.097(4) -0.005(3) -0.018(3) -0.009(3)
C9 0.067(3) 0.072(3) 0.052(2) 0.011(2) -0.011(2) -0.016(2)
C10 0.076(3) 0.053(3) 0.081(3) -0.016(3) -0.020(3) -0.006(2)
C11 0.091(4) 0.077(4) 0.056(3) 0.008(3) 0.005(3) 0.000(3)
C12 0.105(5) 0.129(5) 0.079(4) 0.022(4) -0.007(3) 0.048(4)
C13 0.094(4) 0.063(3) 0.103(4) 0.014(3) -0.005(3) 0.018(3)
C14 0.064(3) 0.105(4) 0.091(4) 0.007(3) -0.001(3) -0.005(3)
C15 0.092(4) 0.140(5) 0.062(3) 0.010(4) -0.030(3) -0.018(4)
C16 0.127(5) 0.186(7) 0.067(3) 0.047(4) -0.037(4) -0.057(6)
P1 0.0457(5) 0.0473(5) 0.0490(5) 0.0021(4) -0.0049(5) -0.0004(5)
P2 0.0646(7) 0.0544(6) 0.0457(6) 0.0000(5) -0.0051(5) -0.0037(6)
S3 0.0517(6) 0.0693(7) 0.0653(7) 0.0123(6) -0.0070(5) -0.0148(6)
S4 0.1070(11) 0.0733(8) 0.0711(8) -0.0155(6) -0.0058(7) 0.0206(8)

loop_
_atom_type_symbol
_atom_type_description
_atom_type_scat_dispersion_real
_atom_type_scat_dispersion_imag
_atom_type_scat_source
C C 0.0033 0.0016 'International Tables Vol C Tables 4.2.6.8 and 6.1.1.4'
H H 0.0000 0.0000 'International Tables Vol C Tables 4.2.6.8 and 6.1.1.4'
P P 0.1023 0.0942 'International Tables Vol C Tables 4.2.6.8 and 6.1.1.4'
S S 0.1246 0.1234 'International Tables Vol C Tables 4.2.6.8 and 6.1.1.4'

loop_
_geom_angle_atom_site_label_1
_geom_angle_atom_site_label_2
_geom_angle_atom_site_label_3
_geom_angle
C5 C1 C2 117.5(4)
C5 C1 P2 116.6(3)
C2 C1 P2 125.7(3)
C4 C2 C1 118.6(4)
C4 C2 P1 115.2(3)
C1 C2 P1 126.2(3)
C7 C3 C13 111.9(4)
C7 C3 P1 112.1(3)
C13 C3 P1 102.5(3)
C2 C4 C10 122.2(4)
C1 C5 C8 123.1(4)
C12 C6 P1 108.9(4)
C10 C8 C5 119.4(4)
C14 C9 C15 113.2(5)
C14 C9 P2 113.7(3)
C15 C9 P2 103.2(3)
C8 C10 C4 119.2(4)
C16 C11 P2 102.8(4)
C6 C12 C13 107.8(5)
C12 C13 C3 108.0(4)
C16 C15 C9 112.1(5)
C15 C16 C11 115.6(4)
C6 P1 C3 94.1(2)
C6 P1 C2 109.0(2)
C3 P1 C2 110.23(19)
C6 P1 S3 110.47(18)
C3 P1 S3 118.42(15)
C2 P1 S3 112.84(13)
C9 P2 C1 111.6(2)
C9 P2 C11 93.2(2)
C1 P2 C11 109.0(2)
C9 P2 S4 116.53(18)
C1 P2 S4 114.18(15)
C11 P2 S4 110.1(2)

loop_
_geom_bond_atom_site_label_1
_geom_bond_atom_site_label_2
_geom_bond_distance
C1 C5 1.382(6)
C1 C2 1.416(5)
C1 P2 1.837(4)
C2 C4 1.385(5)
C2 P1 1.839(4)
C3 C7 1.518(6)
C3 C13 1.538(6)
C3 P1 1.836(4)
C4 C10 1.391(6)
C5 C8 1.382(7)
C6 C12 1.456(7)
C6 P1 1.835(5)
C8 C10 1.358(7)
C9 C14 1.521(7)
C9 C15 1.522(6)
C9 P2 1.822(5)
C11 C16 1.490(8)
C11 P2 1.838(5)
C12 C13 1.528(7)
C15 C16 1.443(8)
P1 S3 1.9544(15)
P2 S4 1.9525(18)

loop_
_geom_torsion_atom_site_label_1
_geom_torsion_atom_site_label_2
_geom_torsion_atom_site_label_3
_geom_torsion_atom_site_label_4
_geom_torsion
C5 C1 C2 C4 -1.7(6)
P2 C1 C2 C4 173.2(3)
C5 C1 C2 P1 175.4(4)
P2 C1 C2 P1 -9.7(6)
C1 C2 C4 C10 0.7(6)
P1 C2 C4 C10 -176.7(4)
C2 C1 C5 C8 1.1(8)
P2 C1 C5 C8 -174.3(4)
C1 C5 C8 C10 0.6(9)
C5 C8 C10 C4 -1.6(8)
C2 C4 C10 C8 1.0(8)
P1 C6 C12 C13 -26.6(6)
C6 C12 C13 C3 45.6(7)
C7 C3 C13 C12 78.7(6)
P1 C3 C13 C12 -41.6(5)
C14 C9 C15 C16 97.5(6)
P2 C9 C15 C16 -25.8(6)
C9 C15 C16 C11 3.1(9)
P2 C11 C16 C15 21.0(8)
C12 C6 P1 C3 1.9(5)
C12 C6 P1 C2 -111.1(5)
C12 C6 P1 S3 124.3(4)
C7 C3 P1 C6 -97.5(4)
C13 C3 P1 C6 22.6(4)
C7 C3 P1 C2 14.5(4)
C13 C3 P1 C2 134.6(3)
C7 C3 P1 S3 146.6(3)
C13 C3 P1 S3 -93.3(3)
C4 C2 P1 C6 10.0(4)
C1 C2 P1 C6 -167.2(4)
C4 C2 P1 C3 -92.0(3)
C1 C2 P1 C3 90.8(4)
C4 C2 P1 S3 133.1(3)
C1 C2 P1 S3 -44.1(4)
C14 C9 P2 C1 21.8(4)
C15 C9 P2 C1 144.8(4)
C14 C9 P2 C11 -90.2(4)
C15 C9 P2 C11 32.9(4)
C14 C9 P2 S4 155.4(3)
C15 C9 P2 S4 -81.6(4)
C5 C1 P2 C9 -93.9(4)
C2 C1 P2 C9 91.2(4)
C5 C1 P2 C11 7.7(5)
C2 C1 P2 C11 -167.3(4)
C5 C1 P2 S4 131.3(4)
C2 C1 P2 S4 -43.6(4)
C16 C11 P2 C9 -31.1(5)
C16 C11 P2 C1 -145.3(4)
C16 C11 P2 S4 88.7(4)
